data_7002851
loop_
_publ_author_name
'de Sousa, Alvaro S.'
'Reisinger, Sandra A.'
'Fernandes, Manuel A.'
'Perry, Christopher B.'
'Varadwaj, Pradeep R.'
'Marques, Helder M.'

_publ_section_title
;
 The structure of N,N&#x2032;-bis(2-hydroxyethyl)ethane-1,2-diamine and
 its complexes with Zn(ii) and Cd(ii)
;
_journal_issue 46
_journal_name_full 'Dalton Transactions'
_journal_page_first 10208
_journal_page_last 10218
_journal_paper_doi 10.1039/b909843g
_journal_year 2009
_chemical_formula_moiety 'C12 H32 N4 O4 Zn, 2(Cl)'
_chemical_formula_sum 'C12 H32 Cl2 N4 O4 Zn'
_chemical_formula_weight 432.69
_chemical_name_systematic
;
?
;
_space_group_IT_number 14
_symmetry_cell_setting monoclinic
_symmetry_space_group_name_Hall '-P 2ybc'
_symmetry_space_group_name_H-M 'P 1 21/c 1'
_atom_sites_solution_hydrogens geom
_atom_sites_solution_primary direct
_atom_sites_solution_secondary difmap
_audit_creation_method SHELXL-97
_cell_angle_alpha 90.00
_cell_angle_beta 105.2260(10)
_cell_angle_gamma 90.00
_cell_formula_units_Z 4
_cell_length_a 15.3169(2)
_cell_length_b 8.98000(10)
_cell_length_c 14.3231(2)
_cell_measurement_reflns_used 8710
_cell_measurement_temperature 173(2)
_cell_measurement_theta_max 28.29
_cell_measurement_theta_min 2.65
_cell_volume 1900.93(4)
_computing_cell_refinement 'Bruker SMART'
_computing_data_collection 'Bruker SMART'
_computing_data_reduction 'Bruker SAINT'
_computing_molecular_graphics 'Bruker SHELXTL'
_computing_publication_material 'Bruker SHELXTL'
_computing_structure_refinement 'SHELXL-97 (Sheldrick, 1997)'
_computing_structure_solution 'Bruker SHELXTL'
_diffrn_ambient_temperature 173(2)
_diffrn_measured_fraction_theta_full 1.000
_diffrn_measured_fraction_theta_max 1.000
_diffrn_measurement_device_type 'CCD area detector'
_diffrn_measurement_method 'phi and omega scans'
_diffrn_radiation_monochromator graphite
_diffrn_radiation_source 'fine-focus sealed tube'
_diffrn_radiation_type MoK\a
_diffrn_radiation_wavelength 0.71073
_diffrn_reflns_av_R_equivalents 0.0422
_diffrn_reflns_av_sigmaI/netI 0.0206
_diffrn_reflns_limit_h_max 20
_diffrn_reflns_limit_h_min -20
_diffrn_reflns_limit_k_max 11
_diffrn_reflns_limit_k_min -11
_diffrn_reflns_limit_l_max 18
_diffrn_reflns_limit_l_min -18
_diffrn_reflns_number 39686
_diffrn_reflns_theta_full 28.00
_diffrn_reflns_theta_max 28.00
_diffrn_reflns_theta_min 1.38
_exptl_absorpt_coefficient_mu 1.596
_exptl_absorpt_correction_T_max 0.7204
_exptl_absorpt_correction_T_min 0.6210
_exptl_absorpt_correction_type integration
_exptl_absorpt_process_details
;
Face indexed absorption corrections carried out using XPREP
;
_exptl_crystal_colour colourless
_exptl_crystal_density_diffrn 1.512
_exptl_crystal_density_method 'not measured'
_exptl_crystal_description prismic
_exptl_crystal_F_000 912
_exptl_crystal_size_max 0.33
_exptl_crystal_size_mid 0.28
_exptl_crystal_size_min 0.22
_refine_diff_density_max 0.285
_refine_diff_density_min -0.426
_refine_diff_density_rms 0.062
_refine_ls_extinction_method none
_refine_ls_goodness_of_fit_ref 1.045
_refine_ls_hydrogen_treatment mixed
_refine_ls_matrix_type full
_refine_ls_number_parameters 240
_refine_ls_number_reflns 4588
_refine_ls_number_restraints 0
_refine_ls_restrained_S_all 1.045
_refine_ls_R_factor_all 0.0246
_refine_ls_R_factor_gt 0.0209
_refine_ls_shift/su_max 0.002
_refine_ls_shift/su_mean 0.000
_refine_ls_structure_factor_coef Fsqd
_refine_ls_weighting_details 'calc w=1/[\s^2^(Fo^2^)+(0.0326P)^2^+0.0303P] where P=(Fo^2^+2Fc^2^)/3'
_refine_ls_weighting_scheme calc
_refine_ls_wR_factor_gt 0.0532
_refine_ls_wR_factor_ref 0.0542
_reflns_number_gt 4060
_reflns_number_total 4588
_reflns_threshold_expression >2sigma(I)
_cod_data_source_file b909843g.txt
_cod_data_source_block Zn_Bheen_complex
_cod_depositor_comments
;
The following automatic conversions were performed:
'_symmetry_cell_setting' value 'Monoclinic' changed to 'monoclinic'
according to '/home/saulius/struct/CIF-dictionaries/cif_core.dic'
dictionary named 'cif_core.dic' version 2.4.1 from 2010-06-29.

Automatic conversion script
Id: cif_fix_enum 1527 2010-12-29 10:47:43Z saulius 
;
_cod_original_sg_symbol_H-M P2(1)/c
_cod_database_code 7002851

loop_
_symmetry_equiv_pos_as_xyz
'x, y, z'
'-x, y+1/2, -z+1/2'
'-x, -y, -z'
'x, -y-1/2, z-1/2'

loop_
_atom_site_label
_atom_site_type_symbol
_atom_site_fract_x
_atom_site_fract_y
_atom_site_fract_z
_atom_site_U_iso_or_equiv
_atom_site_adp_type
_atom_site_occupancy
_atom_site_symmetry_multiplicity
_atom_site_calc_flag
_atom_site_refinement_flags
_atom_site_disorder_assembly
_atom_site_disorder_group
C1 C 0.91514(8) 0.66830(15) 0.91086(9) 0.0253(3) Uani 1 1 d . . .
H1A H 0.9360 0.7240 0.9723 0.030 Uiso 1 1 calc R . .
H1B H 0.9676 0.6534 0.8836 0.030 Uiso 1 1 calc R . .
C2 C 0.87753(9) 0.51991(15) 0.92955(9) 0.0241(3) Uani 1 1 d . . .
H2A H 0.9222 0.4678 0.9819 0.029 Uiso 1 1 calc R . .
H2B H 0.8219 0.5353 0.9511 0.029 Uiso 1 1 calc R . .
C3 C 0.84489(9) 0.26815(14) 0.86481(10) 0.0269(3) Uani 1 1 d . . .
H3A H 0.8053 0.2617 0.9093 0.032 Uiso 1 1 calc R . .
H3B H 0.9045 0.2253 0.8981 0.032 Uiso 1 1 calc R . .
C4 C 0.80383(9) 0.17992(14) 0.77446(10) 0.0296(3) Uani 1 1 d . . .
H4A H 0.8471 0.1735 0.7340 0.036 Uiso 1 1 calc R . .
H4B H 0.7900 0.0775 0.7919 0.036 Uiso 1 1 calc R . .
C5 C 0.68069(11) 0.18593(15) 0.62398(10) 0.0332(3) Uani 1 1 d . . .
H5A H 0.6731 0.0775 0.6316 0.040 Uiso 1 1 calc R . .
H5B H 0.7220 0.2011 0.5820 0.040 Uiso 1 1 calc R . .
C6 C 0.59084(10) 0.25593(16) 0.57863(10) 0.0349(3) Uani 1 1 d . . .
H6A H 0.5632 0.2069 0.5159 0.042 Uiso 1 1 calc R . .
H6B H 0.5501 0.2410 0.6212 0.042 Uiso 1 1 calc R . .
C7 C 0.89507(9) 0.49427(14) 0.57516(10) 0.0256(3) Uani 1 1 d . . .
H7A H 0.9170 0.4663 0.5184 0.031 Uiso 1 1 calc R . .
H7B H 0.9388 0.5651 0.6152 0.031 Uiso 1 1 calc R . .
C8 C 0.80356(9) 0.56575(14) 0.54226(9) 0.0230(3) Uani 1 1 d . . .
H8A H 0.8058 0.6481 0.4970 0.028 Uiso 1 1 calc R . .
H8B H 0.7590 0.4916 0.5074 0.028 Uiso 1 1 calc R . .
C9 C 0.69418(8) 0.72238(14) 0.59464(9) 0.0226(3) Uani 1 1 d . . .
H9A H 0.6469 0.6712 0.5444 0.027 Uiso 1 1 calc R . .
H9B H 0.7111 0.8150 0.5662 0.027 Uiso 1 1 calc R . .
C10 C 0.65758(8) 0.76026(13) 0.68029(9) 0.0216(3) Uani 1 1 d . . .
H10A H 0.7014 0.8245 0.7259 0.026 Uiso 1 1 calc R . .
H10B H 0.6002 0.8162 0.6577 0.026 Uiso 1 1 calc R . .
C11 C 0.62346(8) 0.66045(14) 0.82440(9) 0.0219(2) Uani 1 1 d . . .
H11A H 0.5759 0.7379 0.8143 0.026 Uiso 1 1 calc R . .
H11B H 0.6791 0.7013 0.8688 0.026 Uiso 1 1 calc R . .
C12 C 0.59329(9) 0.52497(14) 0.86948(10) 0.0236(3) Uani 1 1 d . . .
H12A H 0.5777 0.5532 0.9300 0.028 Uiso 1 1 calc R . .
H12B H 0.5388 0.4816 0.8245 0.028 Uiso 1 1 calc R . .
N1 N 0.85641(7) 0.42673(11) 0.84104(7) 0.0206(2) Uani 1 1 d . . .
N2 N 0.71965(8) 0.25476(11) 0.71973(8) 0.0223(2) Uani 1 1 d . . .
N3 N 0.77459(7) 0.62447(11) 0.62630(7) 0.0179(2) Uani 1 1 d . . .
N4 N 0.64148(7) 0.62299(11) 0.73056(7) 0.0180(2) Uani 1 1 d . . .
O1 O 0.84679(6) 0.75087(11) 0.84460(7) 0.0279(2) Uani 1 1 d . . .
O2 O 0.60020(8) 0.41071(12) 0.56343(8) 0.0360(2) Uani 1 1 d . . .
O3 O 0.88808(8) 0.36530(11) 0.63025(8) 0.0350(2) Uani 1 1 d . . .
O4 O 0.66453(6) 0.41885(11) 0.88990(7) 0.0263(2) Uani 1 1 d . . .
Zn1 Zn 0.746539(9) 0.479594(15) 0.727098(10) 0.01808(5) Uani 1 1 d . . .
Cl1 Cl 0.93883(2) 0.87917(4) 0.69505(2) 0.02963(8) Uani 1 1 d . . .
Cl2 Cl 0.58818(2) 0.10114(4) 0.84546(2) 0.02760(8) Uani 1 1 d . . .
H1N H 0.9040(10) 0.4308(15) 0.8180(10) 0.023(4) Uiso 1 1 d . . .
H2N H 0.6821(9) 0.2411(15) 0.7510(10) 0.021(4) Uiso 1 1 d . . .
H3N H 0.8192(9) 0.6812(15) 0.6572(10) 0.018(3) Uiso 1 1 d . . .
H4N H 0.5952(10) 0.5812(14) 0.6953(10) 0.016(3) Uiso 1 1 d . . .
H1O H 0.8679(11) 0.7960(18) 0.8106(12) 0.038(5) Uiso 1 1 d . . .
H2O H 0.5951(12) 0.4191(19) 0.5110(13) 0.040(5) Uiso 1 1 d . . .
H3O H 0.9348(14) 0.356(2) 0.6684(14) 0.057(6) Uiso 1 1 d . . .
H4O H 0.6421(11) 0.3410(19) 0.8841(12) 0.037(5) Uiso 1 1 d . . .

loop_
_atom_site_aniso_label
_atom_site_aniso_U_11
_atom_site_aniso_U_22
_atom_site_aniso_U_33
_atom_site_aniso_U_23
_atom_site_aniso_U_13
_atom_site_aniso_U_12
C1 0.0180(6) 0.0334(7) 0.0226(6) -0.0027(5) 0.0020(5) 0.0000(5)
C2 0.0175(6) 0.0365(7) 0.0173(6) 0.0023(5) 0.0029(5) 0.0009(5)
C3 0.0239(7) 0.0254(6) 0.0318(7) 0.0124(5) 0.0078(6) 0.0073(5)
C4 0.0344(7) 0.0174(6) 0.0414(8) 0.0049(5) 0.0175(6) 0.0053(5)
C5 0.0524(9) 0.0228(7) 0.0272(7) -0.0091(5) 0.0154(7) -0.0102(6)
C6 0.0367(8) 0.0467(9) 0.0242(7) -0.0098(6) 0.0130(6) -0.0218(7)
C7 0.0253(7) 0.0293(7) 0.0260(7) -0.0042(5) 0.0136(6) -0.0040(5)
C8 0.0254(6) 0.0299(6) 0.0159(6) 0.0001(5) 0.0092(5) -0.0031(5)
C9 0.0232(6) 0.0235(6) 0.0208(6) 0.0074(5) 0.0054(5) 0.0029(5)
C10 0.0214(6) 0.0183(6) 0.0261(6) 0.0049(5) 0.0077(5) 0.0044(4)
C11 0.0213(6) 0.0238(6) 0.0231(6) -0.0021(5) 0.0103(5) 0.0024(5)
C12 0.0201(6) 0.0291(6) 0.0239(6) 0.0028(5) 0.0100(5) 0.0028(5)
N1 0.0183(5) 0.0234(5) 0.0220(5) 0.0036(4) 0.0086(4) 0.0020(4)
N2 0.0271(6) 0.0210(5) 0.0224(5) -0.0022(4) 0.0129(5) -0.0023(4)
N3 0.0172(5) 0.0211(5) 0.0156(5) -0.0004(4) 0.0044(4) -0.0006(4)
N4 0.0167(5) 0.0197(5) 0.0175(5) -0.0001(4) 0.0043(4) -0.0015(4)
O1 0.0224(5) 0.0368(5) 0.0246(5) 0.0040(4) 0.0064(4) 0.0038(4)
O2 0.0452(6) 0.0380(6) 0.0240(5) -0.0085(5) 0.0077(5) -0.0014(5)
O3 0.0318(6) 0.0311(5) 0.0419(6) 0.0067(4) 0.0092(5) 0.0018(4)
O4 0.0217(5) 0.0250(5) 0.0331(5) 0.0039(4) 0.0087(4) 0.0027(4)
Zn1 0.02166(8) 0.01596(7) 0.01711(8) 0.00181(5) 0.00597(6) 0.00300(5)
Cl1 0.02483(16) 0.03236(17) 0.03338(18) -0.00188(13) 0.01064(14) -0.00687(12)
Cl2 0.02567(16) 0.03215(17) 0.02499(16) 0.00164(12) 0.00669(13) -0.00482(12)

loop_
_atom_type_symbol
_atom_type_description
_atom_type_scat_dispersion_real
_atom_type_scat_dispersion_imag
_atom_type_scat_source
C C 0.0033 0.0016 'International Tables Vol C Tables 4.2.6.8 and 6.1.1.4'
H H 0.0000 0.0000 'International Tables Vol C Tables 4.2.6.8 and 6.1.1.4'
N N 0.0061 0.0033 'International Tables Vol C Tables 4.2.6.8 and 6.1.1.4'
O O 0.0106 0.0060 'International Tables Vol C Tables 4.2.6.8 and 6.1.1.4'
Zn Zn 0.2839 1.4301 'International Tables Vol C Tables 4.2.6.8 and 6.1.1.4'
Cl Cl 0.1484 0.1585 'International Tables Vol C Tables 4.2.6.8 and 6.1.1.4'

loop_
_geom_angle_atom_site_label_1
_geom_angle_atom_site_label_2
_geom_angle_atom_site_label_3
_geom_angle
_geom_angle_site_symmetry_1
_geom_angle_site_symmetry_3
_geom_angle_publ_flag
O1 C1 C2 109.36(10) . . ?
O1 C1 H1A 109.8 . . ?
C2 C1 H1A 109.8 . . ?
O1 C1 H1B 109.8 . . ?
C2 C1 H1B 109.8 . . ?
H1A C1 H1B 108.3 . . ?
N1 C2 C1 110.84(10) . . ?
N1 C2 H2A 109.5 . . ?
C1 C2 H2A 109.5 . . ?
N1 C2 H2B 109.5 . . ?
C1 C2 H2B 109.5 . . ?
H2A C2 H2B 108.1 . . ?
N1 C3 C4 110.80(10) . . ?
N1 C3 H3A 109.5 . . ?
C4 C3 H3A 109.5 . . ?
N1 C3 H3B 109.5 . . ?
C4 C3 H3B 109.5 . . ?
H3A C3 H3B 108.1 . . ?
N2 C4 C3 108.95(10) . . ?
N2 C4 H4A 109.9 . . ?
C3 C4 H4A 109.9 . . ?
N2 C4 H4B 109.9 . . ?
C3 C4 H4B 109.9 . . ?
H4A C4 H4B 108.3 . . ?
N2 C5 C6 109.13(11) . . ?
N2 C5 H5A 109.9 . . ?
C6 C5 H5A 109.9 . . ?
N2 C5 H5B 109.9 . . ?
C6 C5 H5B 109.9 . . ?
H5A C5 H5B 108.3 . . ?
O2 C6 C5 111.05(11) . . ?
O2 C6 H6A 109.4 . . ?
C5 C6 H6A 109.4 . . ?
O2 C6 H6B 109.4 . . ?
C5 C6 H6B 109.4 . . ?
H6A C6 H6B 108.0 . . ?
O3 C7 C8 108.82(11) . . ?
O3 C7 H7A 109.9 . . ?
C8 C7 H7A 109.9 . . ?
O3 C7 H7B 109.9 . . ?
C8 C7 H7B 109.9 . . ?
H7A C7 H7B 108.3 . . ?
N3 C8 C7 110.53(10) . . ?
N3 C8 H8A 109.5 . . ?
C7 C8 H8A 109.5 . . ?
N3 C8 H8B 109.5 . . ?
C7 C8 H8B 109.5 . . ?
H8A C8 H8B 108.1 . . ?
N3 C9 C10 109.84(10) . . ?
N3 C9 H9A 109.7 . . ?
C10 C9 H9A 109.7 . . ?
N3 C9 H9B 109.7 . . ?
C10 C9 H9B 109.7 . . ?
H9A C9 H9B 108.2 . . ?
N4 C10 C9 110.56(9) . . ?
N4 C10 H10A 109.5 . . ?
C9 C10 H10A 109.5 . . ?
N4 C10 H10B 109.5 . . ?
C9 C10 H10B 109.5 . . ?
H10A C10 H10B 108.1 . . ?
N4 C11 C12 110.93(10) . . ?
N4 C11 H11A 109.5 . . ?
C12 C11 H11A 109.5 . . ?
N4 C11 H11B 109.5 . . ?
C12 C11 H11B 109.5 . . ?
H11A C11 H11B 108.0 . . ?
O4 C12 C11 108.94(10) . . ?
O4 C12 H12A 109.9 . . ?
C11 C12 H12A 109.9 . . ?
O4 C12 H12B 109.9 . . ?
C11 C12 H12B 109.9 . . ?
H12A C12 H12B 108.3 . . ?
C2 N1 C3 110.94(10) . . ?
C2 N1 Zn1 119.66(8) . . ?
C3 N1 Zn1 106.25(8) . . ?
C2 N1 H1N 106.4(10) . . ?
C3 N1 H1N 106.6(9) . . ?
Zn1 N1 H1N 106.2(10) . . ?
C5 N2 C4 112.57(11) . . ?
C5 N2 Zn1 118.95(8) . . ?
C4 N2 Zn1 106.45(8) . . ?
C5 N2 H2N 105.8(10) . . ?
C4 N2 H2N 106.2(10) . . ?
Zn1 N2 H2N 106.0(10) . . ?
C9 N3 C8 111.31(9) . . ?
C9 N3 Zn1 106.13(7) . . ?
C8 N3 Zn1 120.21(8) . . ?
C9 N3 H3N 106.6(9) . . ?
C8 N3 H3N 104.9(9) . . ?
Zn1 N3 H3N 106.9(9) . . ?
C11 N4 C10 110.31(9) . . ?
C11 N4 Zn1 119.62(8) . . ?
C10 N4 Zn1 106.04(7) . . ?
C11 N4 H4N 108.5(9) . . ?
C10 N4 H4N 107.5(9) . . ?
Zn1 N4 H4N 104.2(9) . . ?
C1 O1 H1O 109.8(13) . . ?
C6 O2 H2O 105.5(14) . . ?
C7 O3 H3O 106.5(15) . . ?
C12 O4 H4O 106.8(12) . . ?
N2 Zn1 N1 85.74(4) . . ?
N2 Zn1 N3 131.00(4) . . ?
N1 Zn1 N3 114.80(4) . . ?
N2 Zn1 N4 117.70(4) . . ?
N1 Zn1 N4 126.86(4) . . ?
N3 Zn1 N4 86.03(4) . . ?

loop_
_geom_bond_atom_site_label_1
_geom_bond_atom_site_label_2
_geom_bond_distance
_geom_bond_site_symmetry_2
_geom_bond_publ_flag
C1 O1 1.4229(15) . ?
C1 C2 1.5034(18) . ?
C1 H1A 0.9900 . ?
C1 H1B 0.9900 . ?
C2 N1 1.4821(16) . ?
C2 H2A 0.9900 . ?
C2 H2B 0.9900 . ?
C3 N1 1.4855(15) . ?
C3 C4 1.5069(19) . ?
C3 H3A 0.9900 . ?
C3 H3B 0.9900 . ?
C4 N2 1.4824(17) . ?
C4 H4A 0.9900 . ?
C4 H4B 0.9900 . ?
C5 N2 1.4796(16) . ?
C5 C6 1.497(2) . ?
C5 H5A 0.9900 . ?
C5 H5B 0.9900 . ?
C6 O2 1.4200(18) . ?
C6 H6A 0.9900 . ?
C6 H6B 0.9900 . ?
C7 O3 1.4212(16) . ?
C7 C8 1.5006(18) . ?
C7 H7A 0.9900 . ?
C7 H7B 0.9900 . ?
C8 N3 1.4847(15) . ?
C8 H8A 0.9900 . ?
C8 H8B 0.9900 . ?
C9 N3 1.4840(15) . ?
C9 C10 1.5153(17) . ?
C9 H9A 0.9900 . ?
C9 H9B 0.9900 . ?
C10 N4 1.4805(14) . ?
C10 H10A 0.9900 . ?
C10 H10B 0.9900 . ?
C11 N4 1.4802(15) . ?
C11 C12 1.5058(17) . ?
C11 H11A 0.9900 . ?
C11 H11B 0.9900 . ?
C12 O4 1.4201(15) . ?
C12 H12A 0.9900 . ?
C12 H12B 0.9900 . ?
N1 Zn1 2.0684(11) . ?
N1 H1N 0.877(15) . ?
N2 Zn1 2.0578(10) . ?
N2 H2N 0.826(14) . ?
N3 Zn1 2.0706(10) . ?
N3 H3N 0.874(14) . ?
N4 Zn1 2.0717(10) . ?
N4 H4N 0.843(14) . ?
O1 H1O 0.768(17) . ?
O2 H2O 0.739(17) . ?
O3 H3O 0.78(2) . ?
O4 H4O 0.774(17) . ?

loop_
_geom_hbond_atom_site_label_D
_geom_hbond_atom_site_label_H
_geom_hbond_atom_site_label_A
_geom_hbond_distance_DH
_geom_hbond_distance_HA
_geom_hbond_distance_DA
_geom_hbond_angle_DHA
_geom_hbond_site_symmetry_A
N4 H4N O2 0.843(14) 2.448(13) 2.9948(14) 123.3(11) .
O1 H1O Cl1 0.768(17) 2.328(17) 3.0805(10) 166.9(17) .
O2 H2O Cl2 0.739(17) 2.352(18) 3.0807(12) 169.2(18) 4_565
O3 H3O Cl1 0.78(2) 2.37(2) 3.1338(13) 165.0(19) 2_746
O4 H4O Cl2 0.774(17) 2.321(17) 3.0857(10) 169.8(16) .

loop_
_geom_torsion_atom_site_label_1
_geom_torsion_atom_site_label_2
_geom_torsion_atom_site_label_3
_geom_torsion_atom_site_label_4
_geom_torsion
_geom_torsion_site_symmetry_1
_geom_torsion_site_symmetry_2
_geom_torsion_site_symmetry_3
_geom_torsion_site_symmetry_4
_geom_torsion_publ_flag
O1 C1 C2 N1 66.51(13) . . . . ?
N1 C3 C4 N2 -53.01(14) . . . . ?
N2 C5 C6 O2 61.78(14) . . . . ?
O3 C7 C8 N3 66.32(13) . . . . ?
N3 C9 C10 N4 -52.98(13) . . . . ?
N4 C11 C12 O4 63.22(13) . . . . ?
C1 C2 N1 C3 163.64(10) . . . . ?
C1 C2 N1 Zn1 -72.10(12) . . . . ?
C4 C3 N1 C2 167.59(10) . . . . ?
C4 C3 N1 Zn1 36.01(12) . . . . ?
C6 C5 N2 C4 173.43(11) . . . . ?
C6 C5 N2 Zn1 -61.10(13) . . . . ?
C3 C4 N2 C5 173.00(10) . . . . ?
C3 C4 N2 Zn1 41.00(11) . . . . ?
C10 C9 N3 C8 171.03(10) . . . . ?
C10 C9 N3 Zn1 38.58(11) . . . . ?
C7 C8 N3 C9 168.12(10) . . . . ?
C7 C8 N3 Zn1 -66.99(12) . . . . ?
C12 C11 N4 C10 171.50(10) . . . . ?
C12 C11 N4 Zn1 -65.19(12) . . . . ?
C9 C10 N4 C11 168.73(10) . . . . ?
C9 C10 N4 Zn1 37.83(11) . . . . ?
C5 N2 Zn1 N1 -145.36(10) . . . . ?
C4 N2 Zn1 N1 -17.00(8) . . . . ?
C5 N2 Zn1 N3 -25.85(12) . . . . ?
C4 N2 Zn1 N3 102.51(8) . . . . ?
C5 N2 Zn1 N4 84.82(10) . . . . ?
C4 N2 Zn1 N4 -146.82(7) . . . . ?
C2 N1 Zn1 N2 -136.67(9) . . . . ?
C3 N1 Zn1 N2 -10.19(8) . . . . ?
C2 N1 Zn1 N3 89.67(9) . . . . ?
C3 N1 Zn1 N3 -143.85(7) . . . . ?
C2 N1 Zn1 N4 -14.88(11) . . . . ?
C3 N1 Zn1 N4 111.60(8) . . . . ?
C9 N3 Zn1 N2 109.71(8) . . . . ?
C8 N3 Zn1 N2 -17.59(11) . . . . ?
C9 N3 Zn1 N1 -143.23(7) . . . . ?
C8 N3 Zn1 N1 89.47(9) . . . . ?
C9 N3 Zn1 N4 -14.15(8) . . . . ?
C8 N3 Zn1 N4 -141.45(9) . . . . ?
C11 N4 Zn1 N2 86.81(9) . . . . ?
C10 N4 Zn1 N2 -147.82(7) . . . . ?
C11 N4 Zn1 N1 -19.97(10) . . . . ?
C10 N4 Zn1 N1 105.39(8) . . . . ?
C11 N4 Zn1 N3 -138.24(9) . . . . ?
C10 N4 Zn1 N3 -12.87(8) . . . . ?
